data_2012529
loop_
_publ_author_name
'Liu, Guang'
'Zhang, Shi-Wei'

_publ_section_title
;
 New girdle-like Mo~18~ polyanions linked into chains
;
_journal_issue 2
_journal_name_full 'Acta Crystallographica Section C'
_journal_page_first m92
_journal_page_last m94
_journal_paper_doi 10.1107/S0108270101017206
_journal_volume 58
_journal_year 2002
_chemical_formula_sum 'C8 H97 Mo18 N4 Na7 O100'
_chemical_formula_weight 3737.75
_chemical_name_systematic
;
 ?
;
_space_group_IT_number 2
_symmetry_cell_setting triclinic
_symmetry_space_group_name_Hall '-P 1'
_symmetry_space_group_name_H-M 'P -1'
_atom_sites_solution_hydrogens
;
hydrogen atoms are generated by HFIX instructions
;
_atom_sites_solution_primary direct
_atom_sites_solution_secondary difmap
_audit_creation_method SHELXL-97
_cell_angle_alpha 114.37(3)
_cell_angle_beta 99.00(3)
_cell_angle_gamma 99.17(3)
_cell_formula_units_Z 1
_cell_length_a 11.913(2)
_cell_length_b 15.027(3)
_cell_length_c 15.466(3)
_cell_measurement_reflns_used 25
_cell_measurement_temperature 293(2)
_cell_measurement_theta_max 11.24
_cell_measurement_theta_min 4.95
_cell_volume 2412.6(12)
_computing_cell_refinement
;
MSC/AFC Diffractometer Control Software (Molecular Structure Corporation,
1994)
;
_computing_data_collection
;
MSC/AFC Diffractometer Control Software (Molecular Structure Corporation,
1994)
;
_computing_data_reduction
;
TEXSAN (Molecular Structure Corporation, 1997)
;
_computing_molecular_graphics 'XP in SHELXTL (Siemens, 1990)'
_computing_publication_material 'SHELXL97 (Sheldrick, 1997)'
_computing_structure_refinement 'SHELXL97 (Sheldrick, 1997)'
_computing_structure_solution 'SHELXS97 (Sheldrick, 1997)'
_diffrn_ambient_temperature 293(2)
_diffrn_measured_fraction_theta_full .999
_diffrn_measured_fraction_theta_max .999
_diffrn_measurement_device_type AFC6S
_diffrn_measurement_method 2\q
_diffrn_radiation_monochromator graphite
_diffrn_radiation_source 'fine-focus sealed tube'
_diffrn_radiation_type MoK\a
_diffrn_radiation_wavelength .71073
_diffrn_reflns_av_R_equivalents .0325
_diffrn_reflns_av_sigmaI/netI .0406
_diffrn_reflns_limit_h_max 13
_diffrn_reflns_limit_h_min -14
_diffrn_reflns_limit_k_max 17
_diffrn_reflns_limit_k_min 0
_diffrn_reflns_limit_l_max 16
_diffrn_reflns_limit_l_min -18
_diffrn_reflns_number 8848
_diffrn_reflns_theta_full 25.01
_diffrn_reflns_theta_max 25.01
_diffrn_reflns_theta_min 1.54
_diffrn_standards_decay_% 1
_diffrn_standards_interval_count 400
_diffrn_standards_number 3
_exptl_absorpt_coefficient_mu 2.416
_exptl_absorpt_correction_T_max .886
_exptl_absorpt_correction_T_min .494
_exptl_absorpt_correction_type psi-scan
_exptl_absorpt_process_details
;
Coppens et al. (1965)
;
_exptl_crystal_colour red-brown
_exptl_crystal_density_diffrn 2.573
_exptl_crystal_density_method 'not measured'
_exptl_crystal_description planar
_exptl_crystal_F_000 1806
_exptl_crystal_size_max .40
_exptl_crystal_size_mid .25
_exptl_crystal_size_min .05
_refine_diff_density_max 2.355
_refine_diff_density_min -2.029
_refine_ls_extinction_coef .00063(17)
_refine_ls_extinction_expression Fc^*^=kFc[1+0.001xFc^2^\l^3^/sin(2\q)]^-1/4^
_refine_ls_extinction_method SHELXL
_refine_ls_goodness_of_fit_ref 1.083
_refine_ls_hydrogen_treatment constr
_refine_ls_matrix_type full
_refine_ls_number_parameters 592
_refine_ls_number_reflns 8499
_refine_ls_number_restraints 0
_refine_ls_restrained_S_all 1.083
_refine_ls_R_factor_all .0743
_refine_ls_R_factor_gt .0559
_refine_ls_shift/su_max .004
_refine_ls_shift/su_mean .000
_refine_ls_structure_factor_coef Fsqd
_refine_ls_weighting_details 'calc w=1/[\s^2^(Fo^2^)+(0.1074P)^2^+22.8082P] where P=(Fo^2^+2Fc^2^)/3'
_refine_ls_weighting_scheme calc
_refine_ls_wR_factor_gt .1647
_refine_ls_wR_factor_ref .1790
_reflns_number_gt 6755
_reflns_number_total 8499
_reflns_threshold_expression I>2\s(I)
_cod_data_source_file ta1340.cif
_cod_data_source_block I
_cod_depositor_comments
;
The following automatic conversions were performed:

'_exptl_absorpt_correction_type' value 'Psi scan' changed to
'psi-scan' according to
/home/saulius/struct/CIF-dictionaries/cif_core.dic dictionary named
'cif_core.dic' version 2.4.1 from 2010-06-29.

Automatic conversion script
Id: cif_fix_values 1715 2011-07-08 13:25:40Z adriana 
;
_cod_original_cell_volume 2412.6(8)
_cod_original_sg_symbol_H-M P-1
_cod_database_code 2012529
_cod_database_fobs_code 2012529

loop_
_symmetry_equiv_pos_as_xyz
'x, y, z'
'-x, -y, -z'

loop_
_atom_site_label
_atom_site_fract_x
_atom_site_fract_y
_atom_site_fract_z
_atom_site_U_iso_or_equiv
_atom_site_adp_type
_atom_site_calc_flag
_atom_site_refinement_flags
_atom_site_occupancy
_atom_site_disorder_assembly
_atom_site_disorder_group
_atom_site_type_symbol
Mo1 .45544(7) .20523(6) .41646(6) .0200(2) Uani d . 1 . . Mo
Mo2 .34451(7) .23688(6) .27704(6) .0194(2) Uani d . 1 . . Mo
Mo3 .39151(7) .48204(6) .24202(6) .0192(2) Uani d . 1 . . Mo
Mo4 .54359(7) .65407(6) .34949(6) .0202(2) Uani d . 1 . . Mo
Mo5 .18376(7) .20589(6) .44240(6) .0229(2) Uani d . 1 . . Mo
Mo6 .04084(7) .23893(6) .26445(6) .0227(2) Uani d . 1 . . Mo
Mo7 .08759(7) .47684(6) .23182(6) .0223(2) Uani d . 1 . . Mo
Mo8 .27859(8) .69214(6) .37146(6) .0230(2) Uani d . 1 . . Mo
Mo9 .19091(8) .27778(6) .11418(6) .0227(2) Uani d . 1 . . Mo
Na1 .5000 .5000 .5000 .0234(11) Uani d S 1 . . Na
Na2 .0193(4) .6066(4) .4837(3) .0364(10) Uani d . 1 . . Na
Na3 -.1946(6) .3886(5) .0111(4) .0639(16) Uani d . 1 . . Na
Na4 -.0920(7) .1558(5) -.1174(5) .081(2) Uani d . 1 . . Na
O1 .2953(6) .1412(5) .3319(5) .0214(14) Uani d . 1 . . O
O2 .3409(6) .3537(5) .2465(5) .0199(14) Uani d . 1 . . O
O3 .5696(6) .2914(5) .5514(5) .0201(14) Uani d . 1 . . O
O4 .2157(5) .3017(5) .3682(5) .0193(14) Uani d . 1 . . O
O5 .3897(6) .6234(5) .2605(5) .0246(15) Uani d . 1 . . O
O6 .3450(5) .2730(5) .5125(5) .0205(14) Uani d . 1 . . O
O7 .2234(6) .4220(5) .1462(5) .0218(14) Uani d . 1 . . O
O8 .0921(6) .3446(5) .2281(5) .0243(15) Uani d . 1 . . O
O9 .2608(6) .5299(5) .3369(5) .0198(14) Uani d . 1 . . O
O10 .5069(6) .5307(5) .3633(5) .0201(14) Uani d . 1 . . O
O11 .4717(6) .3238(5) .3922(5) .0211(14) Uani d . 1 . . O
O12 .1759(6) .1899(5) .1787(5) .0203(14) Uani d . 1 . . O
O13 .0662(7) .1454(5) .3186(5) .0295(16) Uani d . 1 . . O
O14 .1575(6) .6113(5) .2512(5) .0246(15) Uani d . 1 . . O
O15 -.0668(7) .1576(6) .1627(6) .039(2) Uani d . 1 . . O
O16 .5455(6) .1385(5) .3588(5) .0282(16) Uani d . 1 . . O
O17 .4089(7) .1694(6) .1909(5) .0343(18) Uani d . 1 . . O
O18 .0072(7) .5069(6) .3169(6) .0348(18) Uani d . 1 . . O
O19 .1131(7) .2829(6) .5172(6) .0336(17) Uani d . 1 . . O
O20 .1972(7) .7089(6) .4563(6) .0356(18) Uani d . 1 . . O
O21 -.0093(7) .4395(6) .1229(5) .0349(18) Uani d . 1 . . O
O22 .4623(7) .4430(6) .1519(5) .0342(18) Uani d . 1 . . O
O23 .0584(7) .2315(6) .0302(5) .0371(19) Uani d . 1 . . O
O24 .1623(8) .0999(6) .4621(6) .042(2) Uani d . 1 . . O
O25 -.0326(7) .3065(6) .3456(6) .0335(17) Uani d . 1 . . O
O26 .3000(8) .8011(6) .3580(6) .041(2) Uani d . 1 . . O
O27 .6462(7) .6394(6) .2828(6) .0339(17) Uani d . 1 . . O
O28 .2882(7) .2366(6) .0439(6) .0365(18) Uani d . 1 . . O
O29 .5689(6) .8066(5) .3650(5) .0247(15) Uani d . 1 . . O
O30 .4198(6) .0970(5) .4743(5) .0260(15) Uani d . 1 . . O
C1 .4089(9) .1115(8) .5588(8) .025(2) Uani d . 1 . . C
C2 .3630(11) .0183(8) .5699(8) .033(3) Uani d . 1 . . C
H2A .2896 -.0204 .5212 .080 Uiso calc R 1 . . H
H2B .4187 -.0233 .5580 .080 Uiso calc R 1 . . H
N1 .3437(10) .0431(7) .6682(8) .044(3) Uani d . 1 . . N
O31 .6987(6) .5019(5) .5047(5) .0257(15) Uani d . 1 . . O
O32 .1356(7) .5209(6) .5371(6) .0354(18) Uani d . 1 . . O
C3 .7563(9) .4678(8) .4436(7) .025(2) Uani d . 1 . . C
C4 .6899(11) .4069(13) .3367(8) .057(4) Uani d . 1 . . C
H3 .6299 .3511 .3303 .080 Uiso calc R 1 . . H
H4 .6508 .4493 .3161 .080 Uiso calc R 1 . . H
N2 .7656(8) .3674(8) .2725(7) .039(2) Uani d . 1 . . N
OW1 -.0816(10) .3236(9) -.1116(8) .067(3) Uani d . 1 . . O
OW2 -.1966(11) .2371(10) .0303(11) .082(4) Uani d . 1 . . O
OW3 -.1612(10) .5559(8) .0221(8) .063(3) Uani d . 1 . . O
OW4 -.3741(11) .3253(10) -.1074(9) .076(3) Uani d . 1 . . O
OW5 -.2671(13) .4722(11) .1542(11) .098(4) Uiso d . 1 . . O
OW6 -.1303(18) .0181(10) -.0618(12) .128(7) Uani d . 1 . . O
OW7 -.2476(13) .0742(11) -.2612(11) .097(4) Uiso d . 1 . . O
OW8 .0365(15) .0607(13) -.1996(13) .118(5) Uiso d . 1 . . O
OW9 .8268(11) 1.1280(9) .3740(10) .091(4) Uani d . 1 . . O
OW10 -.3233(13) .1564(11) .2121(12) .098(4) Uani d . 1 . . O
OW11 .5499(15) .2530(15) .0782(15) .126(6) Uani d . 1 . . O
OW12 .4416(16) .8863(12) .1906(12) .121(6) Uani d . 1 . . O
OW13 .085(2) .3152(18) .7134(15) .154(8) Uani d . 1 . . O
OW14 .624(3) .663(2) .074(2) .161(11) Uiso d P .75 . . O
OW15 .533(5) .561(4) .035(4) .089(15) Uiso d P .25 . . O
OW16 .204(2) .181(2) .744(2) .204(11) Uiso d . 1 . . O
OW17 .400(3) .950(3) .035(3) .270(16) Uiso d . 1 . . O
OW18 .272(3) .049(3) -.121(3) .269(16) Uiso d . 1 . . O
OW19 -.039(5) .106(4) .579(4) .42(3) Uiso d . 1 . . O

loop_
_atom_site_aniso_label
_atom_site_aniso_U_11
_atom_site_aniso_U_22
_atom_site_aniso_U_33
_atom_site_aniso_U_12
_atom_site_aniso_U_13
_atom_site_aniso_U_23
Mo1 .0232(5) .0173(4) .0168(4) .0034(3) .0015(3) .0068(3)
Mo2 .0218(4) .0172(4) .0160(4) .0032(3) .0016(3) .0062(3)
Mo3 .0216(4) .0196(4) .0147(4) .0036(3) .0018(3) .0075(3)
Mo4 .0221(4) .0196(4) .0167(4) .0024(3) .0021(3) .0080(3)
Mo5 .0217(5) .0241(4) .0213(4) .0014(3) .0021(3) .0114(4)
Mo6 .0195(4) .0252(5) .0188(4) .0011(3) .0004(3) .0086(4)
Mo7 .0207(4) .0242(5) .0181(4) .0044(3) -.0001(3) .0078(3)
Mo8 .0235(5) .0206(4) .0207(4) .0059(3) -.0002(3) .0072(3)
Mo9 .0266(5) .0222(4) .0132(4) .0031(3) .0002(3) .0050(3)
Na1 .024(3) .027(3) .020(3) .006(2) .006(2) .011(2)
Na2 .031(2) .043(3) .029(2) .010(2) .0078(19) .010(2)
Na3 .065(4) .068(4) .052(3) .010(3) -.004(3) .029(3)
Na4 .081(5) .064(4) .062(4) .004(3) -.016(4) .011(3)
O1 .017(3) .018(3) .024(4) -.001(3) -.002(3) .009(3)
O2 .018(3) .018(3) .026(4) -.004(3) .005(3) .015(3)
O3 .019(3) .022(3) .021(3) .009(3) .006(3) .010(3)
O4 .013(3) .020(3) .023(3) -.001(3) .005(3) .010(3)
O5 .031(4) .023(4) .017(3) .011(3) -.003(3) .007(3)
O6 .015(3) .024(3) .020(3) .003(3) .003(3) .009(3)
O7 .019(3) .020(3) .018(3) -.002(3) -.004(3) .005(3)
O8 .032(4) .021(3) .019(3) .008(3) .004(3) .009(3)
O9 .021(3) .015(3) .019(3) -.001(3) -.001(3) .007(3)
O10 .021(3) .017(3) .021(3) -.008(3) .006(3) .012(3)
O11 .027(4) .018(3) .017(3) -.002(3) .004(3) .010(3)
O12 .019(3) .022(3) .019(3) .001(3) .004(3) .010(3)
O13 .039(4) .022(4) .018(4) .000(3) -.004(3) .007(3)
O14 .026(4) .023(4) .025(4) .004(3) .002(3) .013(3)
O15 .027(4) .042(5) .031(4) -.006(3) -.008(3) .009(4)
O16 .029(4) .028(4) .032(4) .012(3) .009(3) .016(3)
O17 .039(4) .032(4) .024(4) .010(3) .006(3) .005(3)
O18 .038(4) .035(4) .029(4) .008(3) .012(3) .012(3)
O19 .027(4) .044(5) .036(4) .011(3) .014(3) .020(4)
O20 .033(4) .036(4) .029(4) .010(3) .003(3) .007(3)
O21 .036(4) .038(4) .023(4) .001(3) -.006(3) .013(3)
O22 .047(5) .027(4) .022(4) .006(3) .008(3) .006(3)
O23 .038(5) .039(4) .021(4) .004(4) -.007(3) .007(3)
O24 .044(5) .042(5) .043(5) .006(4) .004(4) .026(4)
O25 .034(4) .042(4) .028(4) .012(3) .011(3) .017(4)
O26 .046(5) .031(4) .039(5) .013(4) -.006(4) .011(4)
O27 .038(4) .035(4) .028(4) .005(3) .010(3) .014(3)
O28 .045(5) .037(4) .025(4) .013(4) .010(4) .010(3)
O29 .028(4) .014(3) .033(4) -.007(3) .004(3) .016(3)
O30 .023(4) .023(4) .032(4) .004(3) .008(3) .013(3)
C1 .024(5) .025(5) .028(6) .008(4) .000(4) .014(5)
C2 .047(7) .027(6) .038(6) .015(5) .014(5) .023(5)
N1 .069(8) .033(5) .037(6) .001(5) .019(5) .023(5)
O31 .023(4) .034(4) .017(3) .008(3) .004(3) .009(3)
O32 .029(4) .042(5) .031(4) .013(3) .009(3) .010(4)
C3 .022(5) .030(5) .020(5) .004(4) .004(4) .011(4)
C4 .024(6) .102(12) .019(6) .018(7) .010(5) .001(7)
N2 .025(5) .061(7) .023(5) .017(5) .009(4) .008(5)
OW1 .077(8) .075(7) .050(6) .012(6) .004(5) .035(6)
OW2 .063(8) .079(8) .112(11) .009(6) .004(7) .059(8)
OW3 .082(8) .068(7) .049(6) .019(6) .009(5) .037(5)
OW4 .081(8) .086(8) .060(7) .006(7) .002(6) .044(7)
OW6 .194(19) .055(8) .089(11) -.003(10) .022(12) .004(7)
OW9 .074(8) .064(8) .092(9) -.018(6) .038(7) .001(7)
OW10 .096(10) .096(10) .122(12) .030(8) .043(9) .058(9)
OW11 .097(12) .141(15) .164(17) .046(11) .041(12) .082(14)
OW12 .131(14) .094(11) .109(12) .017(10) -.026(10) .042(10)
OW13 .18(2) .21(2) .140(17) .092(18) .082(16) .116(17)

loop_
_atom_type_symbol
_atom_type_description
_atom_type_scat_dispersion_real
_atom_type_scat_dispersion_imag
_atom_type_scat_source
O O .0106 .0060 'International Tables Vol C Tables 4.2.6.8 and 6.1.1.4'
H H .0000 .0000 'International Tables Vol C Tables 4.2.6.8 and 6.1.1.4'
N N .0061 .0033 'International Tables Vol C Tables 4.2.6.8 and 6.1.1.4'
C C .0033 .0016 'International Tables Vol C Tables 4.2.6.8 and 6.1.1.4'
Na Na .0362 .0249 'International Tables Vol C Tables 4.2.6.8 and 6.1.1.4'
Mo Mo -1.6832 .6857 'International Tables Vol C Tables 4.2.6.8 and 6.1.1.4'

loop_
_geom_angle_atom_site_label_1
_geom_angle_atom_site_label_2
_geom_angle_atom_site_label_3
_geom_angle_site_symmetry_1
_geom_angle_site_symmetry_3
_geom_angle
O16 Mo1 O11 . . 106.3(3)
O16 Mo1 O1 . . 107.5(3)
O11 Mo1 O1 . . 94.2(3)
O16 Mo1 O3 . . 98.7(3)
O11 Mo1 O3 . . 89.4(3)
O1 Mo1 O3 . . 151.3(3)
O16 Mo1 O30 . . 87.7(3)
O11 Mo1 O30 . . 165.2(3)
O1 Mo1 O30 . . 85.9(3)
O3 Mo1 O30 . . 83.6(3)
O16 Mo1 O6 . . 166.4(3)
O11 Mo1 O6 . . 86.1(3)
O1 Mo1 O6 . . 76.4(3)
O3 Mo1 O6 . . 75.5(2)
O30 Mo1 O6 . . 79.5(3)
O16 Mo1 Mo2 . . 100.5(2)
O11 Mo1 Mo2 . . 47.9(2)
O1 Mo1 Mo2 . . 49.70(19)
O3 Mo1 Mo2 . . 136.64(18)
O30 Mo1 Mo2 . . 135.43(19)
O6 Mo1 Mo2 . . 91.91(17)
O17 Mo2 O11 . . 105.7(3)
O17 Mo2 O2 . . 100.1(3)
O11 Mo2 O2 . . 89.1(3)
O17 Mo2 O1 . . 102.0(3)
O11 Mo2 O1 . . 93.3(3)
O2 Mo2 O1 . . 156.3(3)
O17 Mo2 O12 . . 94.8(3)
O11 Mo2 O12 . . 157.3(3)
O2 Mo2 O12 . . 77.5(3)
O1 Mo2 O12 . . 92.0(3)
O17 Mo2 O4 . . 166.2(3)
O11 Mo2 O4 . . 88.0(3)
O2 Mo2 O4 . . 82.4(2)
O1 Mo2 O4 . . 74.2(3)
O12 Mo2 O4 . . 72.4(2)
O17 Mo2 Mo1 . . 95.9(3)
O11 Mo2 Mo1 . . 48.26(18)
O2 Mo2 Mo1 . . 137.21(19)
O1 Mo2 Mo1 . . 48.42(18)
O12 Mo2 Mo1 . . 140.39(17)
O4 Mo2 Mo1 . . 91.31(16)
O17 Mo2 Mo9 . . 88.3(3)
O11 Mo2 Mo9 . . 132.54(19)
O2 Mo2 Mo9 . . 43.47(19)
O1 Mo2 Mo9 . . 128.59(19)
O12 Mo2 Mo9 . . 36.61(17)
O4 Mo2 Mo9 . . 84.21(16)
Mo1 Mo2 Mo9 . . 175.35(4)
O22 Mo3 O10 . . 106.6(3)
O22 Mo3 O2 . . 98.7(3)
O10 Mo3 O2 . . 89.7(3)
O22 Mo3 O5 . . 101.9(3)
O10 Mo3 O5 . . 92.8(3)
O2 Mo3 O5 . . 157.6(3)
O22 Mo3 O7 . . 94.5(3)
O10 Mo3 O7 . . 156.9(3)
O2 Mo3 O7 . . 77.8(3)
O5 Mo3 O7 . . 91.8(3)
O22 Mo3 O9 . . 167.2(3)
O10 Mo3 O9 . . 86.1(3)
O2 Mo3 O9 . . 83.0(3)
O5 Mo3 O9 . . 74.9(3)
O7 Mo3 O9 . . 73.3(2)
O22 Mo3 Mo4 . . 95.5(3)
O10 Mo3 Mo4 . . 48.12(18)
O2 Mo3 Mo4 . . 137.8(2)
O5 Mo3 Mo4 . . 48.55(19)
O7 Mo3 Mo4 . . 140.31(18)
O9 Mo3 Mo4 . . 91.53(16)
O22 Mo3 Mo9 . . 87.6(3)
O10 Mo3 Mo9 . . 133.04(18)
O2 Mo3 Mo9 . . 43.46(19)
O5 Mo3 Mo9 . . 128.6(2)
O7 Mo3 Mo9 . . 36.80(18)
O9 Mo3 Mo9 . . 85.03(16)
Mo4 Mo3 Mo9 . . 176.17(4)
O27 Mo4 O10 . . 105.4(3)
O27 Mo4 O5 . . 108.2(3)
O10 Mo4 O5 . . 93.9(3)
O27 Mo4 O6 . 2_666 98.6(3)
O10 Mo4 O6 . 2_666 90.7(3)
O5 Mo4 O6 . 2_666 150.5(3)
O27 Mo4 O29 . . 87.2(3)
O10 Mo4 O29 . . 166.3(3)
O5 Mo4 O29 . . 86.9(3)
O6 Mo4 O29 2_666 . 82.1(3)
O27 Mo4 O3 . 2_666 167.3(3)
O10 Mo4 O3 . 2_666 85.9(3)
O5 Mo4 O3 . 2_666 76.2(3)
O6 Mo4 O3 2_666 2_666 75.1(2)
O29 Mo4 O3 . 2_666 81.0(3)
O27 Mo4 Mo3 . . 99.3(3)
O10 Mo4 Mo3 . . 47.4(2)
O5 Mo4 Mo3 . . 50.4(2)
O6 Mo4 Mo3 2_666 . 137.53(19)
O29 Mo4 Mo3 . . 136.85(19)
O3 Mo4 Mo3 2_666 . 92.64(18)
O19 Mo5 O24 . . 104.6(4)
O19 Mo5 O6 . . 100.9(3)
O24 Mo5 O6 . . 102.1(3)
O19 Mo5 O13 . . 100.5(4)
O24 Mo5 O13 . . 95.5(4)
O6 Mo5 O13 . . 147.7(3)
O19 Mo5 O4 . . 93.3(3)
O24 Mo5 O4 . . 160.1(3)
O6 Mo5 O4 . . 82.6(3)
O13 Mo5 O4 . . 72.3(3)
O19 Mo5 O1 . . 163.3(3)
O24 Mo5 O1 . . 92.1(3)
O6 Mo5 O1 . . 73.9(3)
O13 Mo5 O1 . . 78.7(3)
O4 Mo5 O1 . . 70.4(2)
O15 Mo6 O25 . . 104.4(4)
O15 Mo6 O8 . . 100.7(3)
O25 Mo6 O8 . . 95.0(3)
O15 Mo6 O13 . . 98.0(4)
O25 Mo6 O13 . . 97.8(3)
O8 Mo6 O13 . . 153.9(3)
O15 Mo6 O4 . . 158.3(3)
O25 Mo6 O4 . . 96.1(3)
O8 Mo6 O4 . . 84.0(3)
O13 Mo6 O4 . . 72.1(3)
O15 Mo6 O12 . . 89.0(3)
O25 Mo6 O12 . . 164.3(3)
O8 Mo6 O12 . . 74.3(3)
O13 Mo6 O12 . . 88.1(3)
O4 Mo6 O12 . . 71.8(2)
O21 Mo7 O18 . . 105.3(4)
O21 Mo7 O14 . . 97.1(3)
O18 Mo7 O14 . . 99.1(3)
O21 Mo7 O8 . . 100.3(3)
O18 Mo7 O8 . . 94.5(3)
O14 Mo7 O8 . . 154.2(3)
O21 Mo7 O9 . . 157.3(3)
O18 Mo7 O9 . . 96.5(3)
O14 Mo7 O9 . . 72.6(3)
O8 Mo7 O9 . . 84.3(3)
O21 Mo7 O7 . . 88.1(3)
O18 Mo7 O7 . . 163.9(3)
O14 Mo7 O7 . . 87.7(3)
O8 Mo7 O7 . . 74.0(3)
O9 Mo7 O7 . . 71.6(2)
O20 Mo8 O26 . . 106.0(4)
O20 Mo8 O3 . 2_666 100.7(3)
O26 Mo8 O3 . 2_666 101.1(3)
O20 Mo8 O14 . . 100.6(3)
O26 Mo8 O14 . . 96.3(3)
O3 Mo8 O14 2_666 . 147.4(3)
O20 Mo8 O9 . . 92.1(3)
O26 Mo8 O9 . . 160.1(3)
O3 Mo8 O9 2_666 . 82.9(3)
O14 Mo8 O9 . . 72.0(3)
O20 Mo8 O5 . . 162.2(3)
O26 Mo8 O5 . . 91.7(4)
O3 Mo8 O5 2_666 . 73.7(3)
O14 Mo8 O5 . . 78.5(3)
O9 Mo8 O5 . . 70.6(2)
O23 Mo9 O28 . . 103.6(4)
O23 Mo9 O12 . . 101.3(3)
O28 Mo9 O12 . . 103.6(3)
O23 Mo9 O7 . . 101.4(3)
O28 Mo9 O7 . . 102.2(3)
O12 Mo9 O7 . . 140.1(3)
O23 Mo9 O2 . . 167.5(3)
O28 Mo9 O2 . . 88.9(3)
O12 Mo9 O2 . . 76.1(2)
O7 Mo9 O2 . . 74.6(2)
O23 Mo9 O8 . . 86.5(3)
O28 Mo9 O8 . . 169.9(3)
O12 Mo9 O8 . . 74.2(3)
O7 Mo9 O8 . . 75.1(3)
O2 Mo9 O8 . . 81.0(2)
O23 Mo9 Mo3 . . 141.0(3)
O28 Mo9 Mo3 . . 86.7(3)
O12 Mo9 Mo3 . . 112.75(19)
O7 Mo9 Mo3 . . 39.72(19)
O2 Mo9 Mo3 . . 37.25(16)
O8 Mo9 Mo3 . . 85.20(18)
O23 Mo9 Mo2 . . 141.6(3)
O28 Mo9 Mo2 . . 87.1(3)
O12 Mo9 Mo2 . . 40.48(19)
O7 Mo9 Mo2 . . 112.27(19)
O2 Mo9 Mo2 . . 38.18(16)
O8 Mo9 Mo2 . . 85.06(17)
Mo3 Mo9 Mo2 . . 75.24(4)
O31 Na1 O31 2_666 . 180.0
O31 Na1 O10 2_666 2_666 83.0(2)
O31 Na1 O10 . 2_666 97.0(2)
O31 Na1 O10 2_666 . 97.0(2)
O31 Na1 O10 . . 83.0(2)
O10 Na1 O10 2_666 . 180.0
O31 Na1 O11 2_666 2_666 82.7(2)
O31 Na1 O11 . 2_666 97.3(2)
O10 Na1 O11 2_666 2_666 87.4(2)
O10 Na1 O11 . 2_666 92.6(2)
O31 Na1 O11 2_666 . 97.3(2)
O31 Na1 O11 . . 82.7(2)
O10 Na1 O11 2_666 . 92.6(2)
O10 Na1 O11 . . 87.4(2)
O11 Na1 O11 2_666 . 180.0
O32 Na2 O32 . 2_566 84.8(3)
O32 Na2 O18 . . 94.0(3)
O32 Na2 O18 2_566 . 84.9(3)
O32 Na2 O25 . 2_566 81.3(3)
O32 Na2 O25 2_566 2_566 91.8(3)
O18 Na2 O25 . 2_566 174.5(4)
O32 Na2 O19 . 2_566 160.8(3)
O32 Na2 O19 2_566 2_566 91.4(3)
O18 Na2 O19 . 2_566 104.4(3)
O25 Na2 O19 2_566 2_566 80.0(3)
O32 Na2 O20 . . 92.2(3)
O32 Na2 O20 2_566 . 162.7(3)
O18 Na2 O20 . . 78.3(3)
O25 Na2 O20 2_566 . 104.6(3)
O19 Na2 O20 2_566 . 96.8(3)
O32 Na2 Na2 . 2_566 42.5(2)
O32 Na2 Na2 2_566 2_566 42.4(2)
O18 Na2 Na2 . 2_566 89.2(3)
O25 Na2 Na2 2_566 2_566 85.4(3)
O19 Na2 Na2 2_566 2_566 130.9(3)
O20 Na2 Na2 . 2_566 132.3(3)
OW4 Na3 O21 . . 175.2(5)
OW4 Na3 OW2 . . 96.3(5)
O21 Na3 OW2 . . 80.4(4)
OW4 Na3 OW3 . . 95.0(4)
O21 Na3 OW3 . . 88.5(4)
OW2 Na3 OW3 . . 168.4(5)
OW4 Na3 OW5 . . 98.0(5)
O21 Na3 OW5 . . 85.8(5)
OW2 Na3 OW5 . . 95.1(5)
OW3 Na3 OW5 . . 80.6(5)
OW4 Na3 OW1 . . 93.3(5)
O21 Na3 OW1 . . 83.0(4)
OW2 Na3 OW1 . . 86.4(5)
OW3 Na3 OW1 . . 95.8(4)
OW5 Na3 OW1 . . 168.4(5)
OW4 Na3 Na4 . . 92.6(4)
O21 Na3 Na4 . . 82.6(3)
OW2 Na3 Na4 . . 46.1(4)
OW3 Na3 Na4 . . 136.1(4)
OW5 Na3 Na4 . . 140.8(4)
OW1 Na3 Na4 . . 40.5(3)
OW7 Na4 O23 . . 176.6(6)
OW7 Na4 OW8 . . 91.7(6)
O23 Na4 OW8 . . 89.1(5)
OW7 Na4 OW1 . . 93.2(5)
O23 Na4 OW1 . . 89.4(4)
OW8 Na4 OW1 . . 117.4(6)
OW7 Na4 OW6 . . 95.7(6)
O23 Na4 OW6 . . 81.1(5)
OW8 Na4 OW6 . . 83.6(6)
OW1 Na4 OW6 . . 157.0(6)
OW7 Na4 OW2 . . 104.8(5)
O23 Na4 OW2 . . 73.4(4)
OW8 Na4 OW2 . . 155.6(6)
OW1 Na4 OW2 . . 80.0(4)
OW6 Na4 OW2 . . 77.2(5)
OW7 Na4 Na3 . . 98.3(4)
O23 Na4 Na3 . . 82.2(3)
OW8 Na4 Na3 . . 155.8(5)
OW1 Na4 Na3 . . 40.4(3)
OW6 Na4 Na3 . . 117.0(5)
OW2 Na4 Na3 . . 39.9(3)
Mo1 O1 Mo2 . . 81.9(2)
Mo1 O1 Mo5 . . 101.4(3)
Mo2 O1 Mo5 . . 110.4(3)
Mo3 O2 Mo2 . . 160.9(4)
Mo3 O2 Mo9 . . 99.3(3)
Mo2 O2 Mo9 . . 98.3(3)
Mo8 O3 Mo1 2_666 . 143.0(3)
Mo8 O3 Mo4 2_666 2_666 108.5(3)
Mo1 O3 Mo4 . 2_666 104.4(3)
Mo5 O4 Mo6 . . 95.3(2)
Mo5 O4 Mo2 . . 104.1(3)
Mo6 O4 Mo2 . . 105.7(3)
Mo4 O5 Mo3 . . 81.0(2)
Mo4 O5 Mo8 . . 101.5(3)
Mo3 O5 Mo8 . . 109.8(3)
Mo5 O6 Mo4 . 2_666 143.2(4)
Mo5 O6 Mo1 . . 107.8(3)
Mo4 O6 Mo1 2_666 . 104.4(3)
Mo9 O7 Mo3 . . 103.5(3)
Mo9 O7 Mo7 . . 103.0(3)
Mo3 O7 Mo7 . . 109.4(3)
Mo6 O8 Mo7 . . 150.4(4)
Mo6 O8 Mo9 . . 104.7(3)
Mo7 O8 Mo9 . . 104.4(3)
Mo7 O9 Mo8 . . 94.5(2)
Mo7 O9 Mo3 . . 105.2(3)
Mo8 O9 Mo3 . . 103.9(3)
Mo3 O10 Mo4 . . 84.5(3)
Mo3 O10 Na1 . . 130.2(3)
Mo4 O10 Na1 . . 132.6(3)
Mo2 O11 Mo1 . . 83.8(3)
Mo2 O11 Na1 . . 128.2(3)
Mo1 O11 Na1 . . 131.7(3)
Mo9 O12 Mo2 . . 102.9(3)
Mo9 O12 Mo6 . . 103.4(3)
Mo2 O12 Mo6 . . 109.8(3)
Mo5 O13 Mo6 . . 114.0(3)
Mo7 O14 Mo8 . . 114.8(3)
Mo7 O18 Na2 . . 143.3(5)
Mo5 O19 Na2 . 2_566 140.6(4)
Mo8 O20 Na2 . . 138.8(4)
Mo7 O21 Na3 . . 157.5(5)
Mo9 O23 Na4 . . 164.0(5)
Mo6 O25 Na2 . 2_566 141.7(4)
C1 O29 Mo4 2_666 . 129.4(6)
C1 O30 Mo1 . . 129.6(6)
O29 C1 O30 2_666 . 128.5(9)
O29 C1 C2 2_666 . 115.5(9)
O30 C1 C2 . . 116.0(9)
N1 C2 C1 . . 112.1(9)
N1 C2 H2A . . 109.2
C1 C2 H2A . . 109.2
N1 C2 H2B . . 109.2
C1 C2 H2B . . 109.2
H2A C2 H2B . . 107.9
C3 O31 Na1 . . 136.0(6)
C3 O32 Na2 2_666 . 131.6(7)
C3 O32 Na2 2_666 2_566 132.5(7)
Na2 O32 Na2 . 2_566 95.2(3)
O31 C3 O32 . 2_666 125.2(9)
O31 C3 C4 . . 117.7(9)
O32 C3 C4 2_666 . 117.1(9)
N2 C4 C3 . . 112.9(9)
N2 C4 H3 . . 109.0
C3 C4 H3 . . 109.0
N2 C4 H4 . . 109.0
C3 C4 H4 . . 109.0
H3 C4 H4 . . 107.8
Na3 OW1 Na4 . . 99.1(5)
Na3 OW2 Na4 . . 94.0(5)
OW14 OW15 OW15 . 2_665 159(6)

loop_
_geom_bond_atom_site_label_1
_geom_bond_atom_site_label_2
_geom_bond_site_symmetry_2
_geom_bond_distance
_geom_bond_publ_flag
Mo1 O16 . 1.691(7) y
Mo1 O11 . 1.954(6) y
Mo1 O1 . 1.967(6) y
Mo1 O3 . 2.050(7) y
Mo1 O30 . 2.173(7) y
Mo1 O6 . 2.182(7) y
Mo1 Mo2 . 2.6033(13) y
Mo2 O17 . 1.687(8) y
Mo2 O11 . 1.943(7) y
Mo2 O2 . 2.001(6) y
Mo2 O1 . 2.006(7) y
Mo2 O12 . 2.134(7) y
Mo2 O4 . 2.305(6) y
Mo2 Mo9 . 3.2038(15) y
Mo3 O22 . 1.687(8) y
Mo3 O10 . 1.920(7) y
Mo3 O2 . 1.960(6) y
Mo3 O5 . 2.028(7) y
Mo3 O7 . 2.101(6) y
Mo3 O9 . 2.301(7) y
Mo3 Mo4 . 2.5974(18) y
Mo3 Mo9 . 3.196(2) ?
Mo4 O27 . 1.703(8) y
Mo4 O10 . 1.943(6) y
Mo4 O5 . 1.971(7) y
Mo4 O6 2_666 2.059(7) y
Mo4 O29 . 2.169(6) y
Mo4 O3 2_666 2.191(6) y
Mo5 O19 . 1.701(8) y
Mo5 O24 . 1.728(8) y
Mo5 O6 . 1.927(6) y
Mo5 O13 . 1.942(7) y
Mo5 O4 . 2.205(6) y
Mo5 O1 . 2.320(7) y
Mo6 O15 . 1.702(7) y
Mo6 O25 . 1.717(8) y
Mo6 O8 . 1.936(7) y
Mo6 O13 . 1.949(7) y
Mo6 O4 . 2.209(6) y
Mo6 O12 . 2.264(7) y
Mo7 O21 . 1.700(7) y
Mo7 O18 . 1.701(8) y
Mo7 O14 . 1.937(7) y
Mo7 O8 . 1.973(7) y
Mo7 O9 . 2.211(6) y
Mo7 O7 . 2.291(7) y
Mo8 O20 . 1.711(8) y
Mo8 O26 . 1.719(8) y
Mo8 O3 2_666 1.922(7) y
Mo8 O14 . 1.938(7) y
Mo8 O9 . 2.236(6) y
Mo8 O5 . 2.333(7) y
Mo9 O23 . 1.710(8) y
Mo9 O28 . 1.725(8) y
Mo9 O12 . 1.960(6) y
Mo9 O7 . 1.969(7) y
Mo9 O2 . 2.228(7) y
Mo9 O8 . 2.250(7) y
Na1 O31 2_666 2.352(7) ?
Na1 O31 . 2.352(7) ?
Na1 O10 2_666 2.352(6) ?
Na1 O10 . 2.352(6) ?
Na1 O11 2_666 2.409(7) ?
Na1 O11 . 2.409(7) ?
Na2 O32 . 2.313(9) ?
Na2 O32 2_566 2.315(9) ?
Na2 O18 . 2.354(9) ?
Na2 O25 2_566 2.379(9) ?
Na2 O19 2_566 2.469(9) ?
Na2 O20 . 2.611(9) ?
Na2 Na2 2_566 3.416(10) ?
Na3 OW4 . 2.350(13) ?
Na3 O21 . 2.371(9) ?
Na3 OW2 . 2.411(13) ?
Na3 OW3 . 2.412(12) ?
Na3 OW5 . 2.424(17) ?
Na3 OW1 . 2.461(14) ?
Na3 Na4 . 3.750(10) ?
Na4 OW7 . 2.371(17) ?
Na4 O23 . 2.376(10) ?
Na4 OW8 . 2.409(19) ?
Na4 OW1 . 2.469(14) ?
Na4 OW6 . 2.554(19) ?
Na4 OW2 . 2.709(17) ?
O3 Mo8 2_666 1.922(6) ?
O3 Mo4 2_666 2.191(6) ?
O6 Mo4 2_666 2.059(7) ?
O19 Na2 2_566 2.469(9) ?
O25 Na2 2_566 2.379(9) ?
O29 C1 2_666 1.255(12) ?
O30 C1 . 1.266(12) ?
C1 O29 2_666 1.255(12) ?
C1 C2 . 1.507(14) ?
C2 N1 . 1.474(15) ?
C2 H2A . .9700 ?
C2 H2B . .9700 ?
O31 C3 . 1.242(12) ?
O32 C3 2_666 1.243(12) ?
O32 Na2 2_566 2.315(9) ?
C3 O32 2_666 1.243(12) ?
C3 C4 . 1.519(15) ?
C4 N2 . 1.456(14) ?
C4 N2 . 1.456(14) ?
C4 H3 . .9700 ?
C4 H4 . .9700 ?
OW14 OW15 . 1.54(6) ?
OW15 OW15 2_665 1.67(11) ?
